data_7701088
loop_
_publ_author_name
'Wozniak, Derek I.'
'Hicks, Andrew J.'
'Sabbers, William A.'
'Dobereiner, Graham E.'

_publ_section_title
;
 Imidazolyl-phenyl (IMP) anions: a modular structure for tuning solubility
 and coordinating ability.
;
_journal_issue 37
_journal_name_full 'Dalton transactions (Cambridge, England : 2003)'
_journal_page_first 14138
_journal_page_last 14155
_journal_paper_doi 10.1039/c9dt03511g
_journal_volume 48
_journal_year 2019
_chemical_formula_moiety 'C60 H37 B2 F30 N2 Na O4.5, 2(C4 H8 O)'
_chemical_formula_sum 'C68 H53 B2 F30 N2 Na O6.5'
_chemical_formula_weight 1616.73
_space_group_crystal_system triclinic
_space_group_IT_number 2
_space_group_name_Hall '-P 1'
_space_group_name_H-M_alt 'P -1'
_symmetry_space_group_name_Hall '-P 1'
_symmetry_space_group_name_H-M 'P -1'
_atom_sites_solution_hydrogens mixed
_audit_creation_date 2019-05-28
_audit_creation_method
;
Olex2 1.2
(compiled 2017.08.10 svn.r3458 for OlexSys, GUI svn.r5381)
;
_audit_update_record
;
2019-05-30 deposited with the CCDC.    2019-09-02 downloaded from the CCDC.
;
_cell_angle_alpha 91.293(2)
_cell_angle_beta 91.963(2)
_cell_angle_gamma 107.760(2)
_cell_formula_units_Z 2
_cell_length_a 12.7032(13)
_cell_length_b 13.4507(13)
_cell_length_c 20.407(2)
_cell_measurement_reflns_used 5406
_cell_measurement_temperature 100(2)
_cell_measurement_theta_max 24.41
_cell_measurement_theta_min 2.51
_cell_volume 3316.8(6)
_computing_cell_refinement 'SAINT v8.37A (Bruker, 2015)'
_computing_data_reduction 'SAINT v8.37A (Bruker, 2015)'
_computing_molecular_graphics 'Olex2 (Dolomanov et al., 2009)'
_computing_publication_material 'Olex2 (Dolomanov et al., 2009)'
_computing_structure_refinement 'XL (Sheldrick, 2008)'
_computing_structure_solution 'SHELXT 2014/5 (Sheldrick, 2014)'
_diffrn_ambient_temperature 99.95
_diffrn_measured_fraction_theta_full 0.935
_diffrn_measured_fraction_theta_max 0.927
_diffrn_measurement_device_type 'Bruker APEX-II CCD'
_diffrn_measurement_method '\f and \w scans'
_diffrn_radiation_type MoK\a
_diffrn_radiation_wavelength 0.71073
_diffrn_reflns_av_R_equivalents 0.0355
_diffrn_reflns_av_unetI/netI 0.0710
_diffrn_reflns_Laue_measured_fraction_full 0.935
_diffrn_reflns_Laue_measured_fraction_max 0.927
_diffrn_reflns_limit_h_max 15
_diffrn_reflns_limit_h_min -16
_diffrn_reflns_limit_k_max 17
_diffrn_reflns_limit_k_min -9
_diffrn_reflns_limit_l_max 26
_diffrn_reflns_limit_l_min -26
_diffrn_reflns_number 32050
_diffrn_reflns_point_group_measured_fraction_full 0.935
_diffrn_reflns_point_group_measured_fraction_max 0.927
_diffrn_reflns_theta_full 25.242
_diffrn_reflns_theta_max 28.061
_diffrn_reflns_theta_min 0.999
_diffrn_standards_number 0
_exptl_absorpt_coefficient_mu 0.165
_exptl_absorpt_correction_T_max 0.7456
_exptl_absorpt_correction_T_min 0.6799
_exptl_absorpt_correction_type multi-scan
_exptl_absorpt_process_details
'SADABS-2016/2 (Bruker,2016/2) was used for absorption correction. wR2(int) was 0.0409 before and 0.0355 after correction. The Ratio of minimum to maximum transmission is 0.9119. The \l/2 correction factor is Not present.'
_exptl_crystal_colour 'clear colourless'
_exptl_crystal_colour_lustre clear
_exptl_crystal_colour_primary colourless
_exptl_crystal_density_diffrn 1.619
_exptl_crystal_description block
_exptl_crystal_F_000 1636
_exptl_crystal_size_max 0.328
_exptl_crystal_size_mid 0.296
_exptl_crystal_size_min 0.287
_refine_diff_density_max 0.823
_refine_diff_density_min -1.135
_refine_diff_density_rms 0.100
_refine_ls_extinction_method none
_refine_ls_goodness_of_fit_ref 1.035
_refine_ls_hydrogen_treatment mixed
_refine_ls_matrix_type full
_refine_ls_number_parameters 1012
_refine_ls_number_reflns 14919
_refine_ls_number_restraints 176
_refine_ls_restrained_S_all 1.035
_refine_ls_R_factor_all 0.1930
_refine_ls_R_factor_gt 0.1031
_refine_ls_shift/su_max 0.000
_refine_ls_shift/su_mean 0.000
_refine_ls_structure_factor_coef Fsqd
_refine_ls_weighting_details 'w=1/[\s^2^(Fo^2^)+(0.1925P)^2^+4.6573P] where P=(Fo^2^+2Fc^2^)/3'
_refine_ls_weighting_scheme calc
_refine_ls_wR_factor_gt 0.2907
_refine_ls_wR_factor_ref 0.3639
_reflns_Friedel_coverage 0.000
_reflns_number_gt 7041
_reflns_number_total 14919
_reflns_threshold_expression 'I > 2\s(I)'
_cod_data_source_file c9dt03511g3.cif
_cod_data_source_block mo_5636_0m_a
_cod_depositor_comments 'Adding full bibliography for 7701086--7701108.cif.'
_cod_original_cell_volume 3316.7(6)
_cod_original_formula_sum 'C68 H53 B2 F30 N2 Na O6.50'
_cod_database_code 7701088
_shelx_shelxl_version_number 2018/3
_shelx_space_group_comment
;
The symmetry employed for this shelxl refinement is uniquely defined
by the following loop, which should always be used as a source of
symmetry information in preference to the above space-group names.
They are only intended as comments.
;
_olex2_refinement_description
;
1. Fixed Uiso
 At 1.2 times of:
  All C(H) groups, All C(H,H) groups
 At 1.5 times of:
  All O(H) groups
2. Restrained distances
 O1-H1
 0.87 with sigma of 0.01
 C47-C48
 1.52 with sigma of 0.02
 C48-C49
 1.52 with sigma of 0.02
 O3-C50
 1.43 with sigma of 0.001
 O3-C47
 1.43 with sigma of 0.001
 C50-C49
 1.53 with sigma of 0.001
 C49-C48
 1.53 with sigma of 0.001
 C48-C47
 1.53 with sigma of 0.001
 C46-H1
 1.896644 with sigma of 0.02
 Na1-H1
 2.811397 with sigma of 0.02
 C48-C50
 2.38 with sigma of 0.04
 C47-C49
 2.38 with sigma of 0.04
 C50-C48
 2.37 with sigma of 0.001
 C49-C47
 2.37 with sigma of 0.001
 O3-C48
 2.37 with sigma of 0.001
 O3-C49
 2.37 with sigma of 0.001
3. Rigid bond restraints
 C47, C48, C49, C50, O3
 with sigma for 1-2 distances of 0.01 and sigma for 1-3 distances of 0.01
 C55, O2, C56, C57, C58
 with sigma for 1-2 distances of 0.01 and sigma for 1-3 distances of 0.01
 O3, C47, C48, C49, C50
 with sigma for 1-2 distances of 0.001 and sigma for 1-3 distances of 0.01
 O4, C54, C53, C52, C51
 with sigma for 1-2 distances of 0.001 and sigma for 1-3 distances of 0.01
 C64, C66, C65, C63, O6
 with sigma for 1-2 distances of 0.001 and sigma for 1-3 distances of 0.01
4. Uiso/Uaniso restraints and constraints
C47 \\sim C48 \\sim C49 \\sim C50 \\sim O3: within 1.7A with sigma of 0.01 and
sigma for terminal atoms of 0.08
C55 \\sim C56 \\sim C57 \\sim C58 \\sim O2: within 1.7A with sigma of 0.01 and
sigma for terminal atoms of 0.08
O3 \\sim C47 \\sim C48 \\sim C49 \\sim C50: within 1.7A with sigma of 0.001 and
sigma for terminal atoms of 0.08
C51 \\sim C52 \\sim C53 \\sim C54 \\sim O4: within 1.7A with sigma of 0.001 and
sigma for terminal atoms of 0.08
O6 \\sim C63 \\sim C65 \\sim C66 \\sim C64: within 1.7A with sigma of 0.001 and
sigma for terminal atoms of 0.08
5. Others
 Fixed Sof: O3(0.5) C50(0.5) H50A(0.5) H50B(0.5) C48(0.5) H48A(0.5) H48B(0.5)
 C49(0.5) H49A(0.5) H49B(0.5) C47(0.5) H47A(0.5) H47B(0.5)
6.a Secondary CH2 refined with riding coordinates:
 C46(H46A,H46B), C59(H59A,H59B), C63(H63A,H63B), C64(H64A,H64B), C60(H60A,
 H60B), C66(H66A,H66B), C61(H61A,H61B), C62(H62A,H62B), C70(H70A,H70B),
 C58(H58A,H58B), C69(H69A,H69B), C67(H67A,H67B), C68(H68A,H68B), C52(H52A,H52B),
  C57(H57A,H57B), C56(H56A,H56B), C53(H53A,H53B), C51(H51A,H51B), C54(H54A,
 H54B), C65(H65A,H65B), C55(H55A,H55B), C50(H50A,H50B), C48(H48A,H48B),
 C49(H49A,H49B), C47(H47A,H47B)
6.b Aromatic/amide H refined with riding coordinates:
 C3(H3), C2(H2), C45(H45), C41(H41), C44(H44), C42(H42)
;
_olex2_submission_special_instructions 'No special instructions were received'

loop_
_space_group_symop_operation_xyz
'x, y, z'
'-x, -y, -z'

loop_
_atom_site_label
_atom_site_type_symbol
_atom_site_fract_x
_atom_site_fract_y
_atom_site_fract_z
_atom_site_U_iso_or_equiv
_atom_site_adp_type
_atom_site_occupancy
_atom_site_site_symmetry_order
_atom_site_calc_flag
_atom_site_refinement_flags_posn
_atom_site_refinement_flags_adp
_atom_site_refinement_flags_occupancy
F26 F 0.6053(2) 0.1604(2) 0.47901(13) 0.0421(7) Uani 1 1 d . . .
F20 F 0.5985(2) 0.3012(2) 0.39208(14) 0.0436(7) Uani 1 1 d . . .
F25 F 0.7749(3) -0.0362(2) 0.36928(14) 0.0443(7) Uani 1 1 d . . .
F30 F 0.6451(2) 0.0129(2) 0.27297(13) 0.0423(7) Uani 1 1 d . . .
F16 F 0.9769(2) 0.3227(3) 0.40447(15) 0.0483(8) Uani 1 1 d . . .
F27 F 0.3933(2) 0.0493(3) 0.47478(14) 0.0483(8) Uani 1 1 d . . .
F1 F 1.1108(3) 0.3268(3) 0.17165(15) 0.0538(9) Uani 1 1 d . . .
F21 F 0.8649(3) 0.2553(3) 0.51845(15) 0.0540(9) Uani 1 1 d . . .
F6 F 0.7846(3) 0.0346(3) 0.12729(15) 0.0541(9) Uani 1 1 d . . .
F5 F 0.8535(3) 0.1267(3) 0.00945(14) 0.0589(9) Uani 1 1 d . . .
F15 F 0.9862(3) 0.4221(3) 0.24638(17) 0.0580(9) Uani 1 1 d . . .
F24 F 0.8385(3) -0.1443(3) 0.46063(18) 0.0648(10) Uani 1 1 d . . .
F29 F 0.4365(3) -0.0982(3) 0.27048(16) 0.0640(10) Uani 1 1 d . . .
F19 F 0.6535(3) 0.5028(3) 0.41970(18) 0.0635(10) Uani 1 1 d . . .
F4 F 1.0163(3) 0.0952(3) -0.05419(16) 0.0655(10) Uani 1 1 d . . .
F22 F 0.9301(3) 0.1449(4) 0.60667(16) 0.0731(12) Uani 1 1 d . . .
F28 F 0.3051(3) -0.0845(3) 0.37096(18) 0.0674(11) Uani 1 1 d . . .
F10 F 0.6838(3) 0.3398(4) 0.09333(18) 0.0708(11) Uani 1 1 d . . .
F11 F 0.8627(3) 0.3700(3) 0.02474(17) 0.0685(11) Uani 1 1 d . . .
F23 F 0.9186(3) -0.0552(4) 0.58073(18) 0.0754(13) Uani 1 1 d . . .
F17 F 1.0303(3) 0.5271(3) 0.42747(19) 0.0673(11) Uani 1 1 d . . .
F2 F 1.2723(3) 0.2981(4) 0.1036(2) 0.0780(12) Uani 1 1 d . . .
N2 N 0.8248(3) 0.1790(3) 0.31274(18) 0.0322(9) Uani 1 1 d . . .
F18 F 0.8680(4) 0.6206(3) 0.4374(2) 0.0792(12) Uani 1 1 d . . .
F7 F 0.5791(4) -0.0798(4) 0.0920(2) 0.0847(14) Uani 1 1 d . . .
F3 F 1.2287(4) 0.1810(4) -0.00990(19) 0.0822(13) Uani 1 1 d . . .
N1 N 0.8743(3) 0.2172(3) 0.21184(18) 0.0356(10) Uani 1 1 d . . .
F14 F 1.0382(4) 0.6262(3) 0.2339(2) 0.0921(15) Uani 1 1 d . . .
F12 F 0.9105(5) 0.5754(4) 0.0137(2) 0.0961(16) Uani 1 1 d . . .
O1 O 0.4636(4) 0.4998(4) 0.2621(2) 0.0662(13) Uani 1 1 d D . .
H1 H 0.432(6) 0.4763(16) 0.2983(17) 0.099 Uiso 1 1 d DR . .
F8 F 0.4250(4) 0.0123(5) 0.0564(2) 0.1013(18) Uani 1 1 d . . .
F9 F 0.4835(4) 0.2247(5) 0.05616(19) 0.0916(16) Uani 1 1 d . . .
O6 O 0.3342(4) 0.4181(5) 0.3594(3) 0.0895(11) Uani 1 1 d . U .
F13 F 0.9990(6) 0.7067(4) 0.1185(3) 0.120(2) Uani 1 1 d . . .
C1 C 0.8031(4) 0.2242(4) 0.2576(2) 0.0359(11) Uani 1 1 d . . .
C36 C 0.7077(4) 0.3509(4) 0.4046(2) 0.0393(12) Uani 1 1 d . . .
C40 C 0.7133(4) 0.2724(4) 0.2497(2) 0.0390(12) Uani 1 1 d . . .
C3 C 0.9133(4) 0.1439(4) 0.3007(2) 0.0359(11) Uani 1 1 d . . .
H3 H 0.947954 0.109713 0.330935 0.043 Uiso 1 1 calc R . .
C28 C 0.8207(4) 0.1177(5) 0.4368(2) 0.0383(12) Uani 1 1 d . . .
C26 C 0.5656(4) 0.1003(4) 0.4249(2) 0.0360(11) Uani 1 1 d . . .
C27 C 0.6354(4) 0.1011(4) 0.3740(2) 0.0345(11) Uani 1 1 d . . .
C35 C 0.7847(4) 0.2992(4) 0.3997(2) 0.0368(12) Uani 1 1 d . . .
C34 C 0.8933(4) 0.3642(5) 0.4077(2) 0.0422(13) Uani 1 1 d . . .
C2 C 0.9423(4) 0.1661(4) 0.2390(2) 0.0367(11) Uani 1 1 d . . .
H2 H 1.000226 0.149282 0.217646 0.044 Uiso 1 1 calc R . .
C45 C 0.6064(4) 0.2141(5) 0.2311(2) 0.0411(12) Uani 1 1 d . . .
H45 H 0.589520 0.140735 0.224065 0.049 Uiso 1 1 calc R . .
C22 C 0.5866(4) 0.0280(4) 0.3237(2) 0.0400(12) Uani 1 1 d . . .
O5 O 0.4582(5) 0.7047(5) 0.3329(3) 0.0830(16) Uani 1 1 d . . .
C30 C 0.8461(4) -0.0457(5) 0.4740(3) 0.0487(15) Uani 1 1 d . . .
C25 C 0.4559(4) 0.0413(5) 0.4241(3) 0.0426(13) Uani 1 1 d . . .
C33 C 0.8593(4) 0.1584(5) 0.4998(2) 0.0457(14) Uani 1 1 d . . .
C23 C 0.4770(5) -0.0326(5) 0.3220(3) 0.0447(13) Uani 1 1 d . . .
C9 C 1.0823(5) 0.2660(5) 0.1161(3) 0.0466(14) Uani 1 1 d . . .
C29 C 0.8146(4) 0.0140(5) 0.4279(2) 0.0397(12) Uani 1 1 d . . .
C41 C 0.7356(5) 0.3792(5) 0.2598(3) 0.0479(14) Uani 1 1 d . . .
H41 H 0.808314 0.421352 0.272895 0.057 Uiso 1 1 calc R . .
C5 C 0.9547(5) 0.1676(5) 0.0380(2) 0.0447(13) Uani 1 1 d . . .
C37 C 0.7337(5) 0.4576(5) 0.4168(3) 0.0532(15) Uani 1 1 d . . .
C24 C 0.4116(4) -0.0257(5) 0.3726(3) 0.0475(14) Uani 1 1 d . . .
C39 C 0.9232(5) 0.4696(5) 0.4194(3) 0.0486(15) Uani 1 1 d . . .
C4 C 0.9712(5) 0.2231(5) 0.0966(2) 0.0458(14) Uani 1 1 d . . .
C21 C 0.7485(5) 0.1935(5) 0.1097(2) 0.0475(14) Uani 1 1 d . . .
C20 C 0.7129(5) 0.0856(5) 0.1099(3) 0.0510(15) Uani 1 1 d . . .
C38 C 0.8425(6) 0.5175(5) 0.4253(3) 0.0590(17) Uani 1 1 d . . .
C32 C 0.8930(5) 0.1014(6) 0.5469(3) 0.0534(17) Uani 1 1 d . . .
C10 C 0.9130(5) 0.3842(5) 0.1372(3) 0.0539(16) Uani 1 1 d . . .
C8 C 1.1689(6) 0.2547(5) 0.0814(3) 0.0557(16) Uani 1 1 d . . .
C31 C 0.8864(4) 0.0016(7) 0.5346(3) 0.0581(19) Uani 1 1 d . . .
C16 C 0.6655(6) 0.2358(6) 0.0907(3) 0.0570(17) Uani 1 1 d . . .
C43 C 0.5459(6) 0.3659(6) 0.2319(3) 0.0576(17) Uani 1 1 d . . .
C44 C 0.5242(5) 0.2593(6) 0.2226(3) 0.0533(16) Uani 1 1 d . . .
H44 H 0.451237 0.216958 0.210181 0.064 Uiso 1 1 calc R . .
C6 C 1.0398(6) 0.1527(5) 0.0024(3) 0.0532(16) Uani 1 1 d . . .
C17 C 0.5591(6) 0.1766(8) 0.0724(3) 0.0638(19) Uani 1 1 d . . .
C19 C 0.6069(6) 0.0241(6) 0.0919(3) 0.0649(19) Uani 1 1 d . . .
C18 C 0.5314(6) 0.0723(8) 0.0734(3) 0.072(2) Uani 1 1 d . . .
C15 C 0.9625(6) 0.4539(5) 0.1878(3) 0.0591(17) Uani 1 1 d . . .
C42 C 0.6515(6) 0.4251(5) 0.2508(3) 0.0577(17) Uani 1 1 d . . .
H42 H 0.667605 0.498357 0.257944 0.069 Uiso 1 1 calc R . .
C11 C 0.9016(6) 0.4315(5) 0.0794(3) 0.0608(18) Uani 1 1 d . . .
O7 O 0.1902(7) 0.0982(6) 0.2073(4) 0.124(3) Uani 1 1 d . . .
O4 O 0.6853(8) 0.7300(7) 0.2481(4) 0.1400(18) Uani 1 1 d . U .
C7 C 1.1461(6) 0.1955(6) 0.0240(3) 0.0573(17) Uani 1 1 d . . .
C12 C 0.9268(7) 0.5375(6) 0.0717(4) 0.072(2) Uani 1 1 d . . .
B1 B 0.7653(5) 0.1757(5) 0.3805(3) 0.0345(12) Uani 1 1 d . . .
C14 C 0.9923(7) 0.5641(6) 0.1830(4) 0.071(2) Uani 1 1 d . . .
B2 B 0.8752(6) 0.2551(5) 0.1384(3) 0.0425(15) Uani 1 1 d . . .
C13 C 0.9725(8) 0.6025(6) 0.1250(4) 0.083(3) Uani 1 1 d . . .
C46 C 0.4546(7) 0.4130(7) 0.2189(3) 0.077(2) Uani 1 1 d D . .
H46A H 0.456885 0.435821 0.173060 0.093 Uiso 1 1 calc R . .
H46B H 0.382407 0.359325 0.224159 0.093 Uiso 1 1 calc R . .
O2 O 0.3774(10) 0.6605(6) 0.1821(4) 0.163(3) Uani 1 1 d . U .
C59 C 0.3437(7) 0.6671(7) 0.3453(4) 0.078(2) Uani 1 1 d . . .
H59A H 0.307957 0.602162 0.318889 0.094 Uiso 1 1 calc R . .
H59B H 0.307070 0.719800 0.333263 0.094 Uiso 1 1 calc R . .
C63 C 0.2212(7) 0.3645(7) 0.3383(5) 0.0911(11) Uani 1 1 d . U .
H63A H 0.170323 0.396323 0.360110 0.109 Uiso 1 1 calc R . .
H63B H 0.211189 0.368926 0.290196 0.109 Uiso 1 1 calc R . .
C64 C 0.3635(7) 0.3557(7) 0.4090(5) 0.0902(11) Uani 1 1 d . U .
H64A H 0.444769 0.371177 0.413793 0.108 Uiso 1 1 calc R . .
H64B H 0.335019 0.368592 0.451931 0.108 Uiso 1 1 calc R . .
C60 C 0.3330(8) 0.6459(9) 0.4177(4) 0.096(3) Uani 1 1 d . . .
H60A H 0.281228 0.575647 0.424758 0.115 Uiso 1 1 calc R . .
H60B H 0.307022 0.698923 0.440940 0.115 Uiso 1 1 calc R . .
C66 C 0.3128(7) 0.2523(8) 0.3859(5) 0.0917(12) Uani 1 1 d . U .
H66A H 0.300555 0.202720 0.422101 0.110 Uiso 1 1 calc R . .
H66B H 0.356721 0.230965 0.352296 0.110 Uiso 1 1 calc R . .
C61 C 0.4514(8) 0.6533(9) 0.4406(4) 0.092(3) Uani 1 1 d . . .
H61A H 0.466929 0.678708 0.486873 0.111 Uiso 1 1 calc R . .
H61B H 0.465018 0.584930 0.435634 0.111 Uiso 1 1 calc R . .
C62 C 0.5200(8) 0.7319(9) 0.3945(4) 0.097(3) Uani 1 1 d . . .
H62A H 0.526601 0.804238 0.409234 0.117 Uiso 1 1 calc R . .
H62B H 0.595047 0.724797 0.391401 0.117 Uiso 1 1 calc R . .
C70 C 0.2164(10) 0.0546(9) 0.1475(5) 0.105(3) Uani 1 1 d . . .
H70A H 0.281047 0.104481 0.128044 0.126 Uiso 1 1 calc R . .
H70B H 0.152804 0.038625 0.115322 0.126 Uiso 1 1 calc R . .
C58 C 0.2787(12) 0.5731(9) 0.1707(6) 0.132(3) Uani 1 1 d . U .
H58A H 0.222388 0.576537 0.202340 0.159 Uiso 1 1 calc R . .
H58B H 0.295704 0.506635 0.176155 0.159 Uiso 1 1 calc R . .
C69 C 0.2418(12) -0.0428(9) 0.1650(5) 0.124(4) Uani 1 1 d . . .
H69A H 0.320954 -0.028087 0.178187 0.148 Uiso 1 1 calc R . .
H69B H 0.222692 -0.094830 0.127913 0.148 Uiso 1 1 calc R . .
C67 C 0.1726(12) 0.0234(9) 0.2559(5) 0.127(4) Uani 1 1 d . . .
H67A H 0.101874 0.016692 0.276990 0.153 Uiso 1 1 calc R . .
H67B H 0.233333 0.043915 0.289932 0.153 Uiso 1 1 calc R . .
C68 C 0.1691(10) -0.0800(9) 0.2217(5) 0.109(3) Uani 1 1 d . . .
H68A H 0.199445 -0.123364 0.250912 0.131 Uiso 1 1 calc R . .
H68B H 0.092826 -0.120373 0.206499 0.131 Uiso 1 1 calc R . .
C52 C 0.8487(12) 0.8481(11) 0.2144(6) 0.1408(18) Uani 1 1 d . U .
H52A H 0.876134 0.925004 0.220899 0.169 Uiso 1 1 calc R . .
H52B H 0.882410 0.828878 0.174917 0.169 Uiso 1 1 calc R . .
C57 C 0.2362(14) 0.5790(10) 0.1021(6) 0.147(4) Uani 1 1 d . U .
H57A H 0.154505 0.551540 0.097717 0.177 Uiso 1 1 calc R . .
H57B H 0.269140 0.542312 0.069920 0.177 Uiso 1 1 calc R . .
C56 C 0.2776(16) 0.6958(10) 0.0960(6) 0.169(4) Uani 1 1 d . U .
H56A H 0.329182 0.714744 0.059755 0.203 Uiso 1 1 calc R . .
H56B H 0.215145 0.723892 0.087245 0.203 Uiso 1 1 calc R . .
C53 C 0.8803(12) 0.7998(11) 0.2705(7) 0.1408(18) Uani 1 1 d . U .
H53A H 0.934568 0.763754 0.258611 0.169 Uiso 1 1 calc R . .
H53B H 0.914214 0.852971 0.305700 0.169 Uiso 1 1 calc R . .
C51 C 0.7328(12) 0.8152(10) 0.2052(7) 0.1404(18) Uani 1 1 d . U .
H51A H 0.711838 0.791666 0.158898 0.169 Uiso 1 1 calc R . .
H51B H 0.703871 0.874102 0.215093 0.169 Uiso 1 1 calc R . .
C54 C 0.7815(11) 0.7262(11) 0.2923(7) 0.1408(18) Uani 1 1 d . U .
H54A H 0.769103 0.743873 0.338192 0.169 Uiso 1 1 calc R . .
H54B H 0.788877 0.655032 0.290719 0.169 Uiso 1 1 calc R . .
C65 C 0.1995(7) 0.2607(8) 0.3554(5) 0.0924(12) Uani 1 1 d . U .
H65A H 0.174872 0.213332 0.316271 0.111 Uiso 1 1 calc R . .
H65B H 0.141137 0.242207 0.387911 0.111 Uiso 1 1 calc R . .
C55 C 0.3315(16) 0.7352(11) 0.1555(7) 0.179(4) Uani 1 1 d . U .
H55A H 0.278643 0.749615 0.186066 0.215 Uiso 1 1 calc R . .
H55B H 0.390848 0.801326 0.149095 0.215 Uiso 1 1 calc R . .
Na1 Na 0.5189(4) 0.6665(5) 0.2358(3) 0.1485(19) Uani 1 1 d D . .
O3 O 0.5677(10) 0.6154(10) 0.1282(4) 0.143(3) Uani 0.5 1 d D U P
C50 C 0.6639(9) 0.5946(13) 0.1048(5) 0.143(3) Uani 0.5 1 d D U P
H50A H 0.693697 0.555731 0.137445 0.172 Uiso 0.5 1 calc R . P
H50B H 0.722060 0.660725 0.096477 0.172 Uiso 0.5 1 calc R . P
C48 C 0.5339(11) 0.5689(12) 0.0150(5) 0.144(3) Uani 0.5 1 d D U P
H48A H 0.462507 0.512217 0.011351 0.172 Uiso 0.5 1 calc R . P
H48B H 0.550360 0.600503 -0.028324 0.172 Uiso 0.5 1 calc R . P
C49 C 0.6275(12) 0.5291(11) 0.0411(6) 0.144(3) Uani 0.5 1 d D U P
H49A H 0.600411 0.453546 0.049573 0.172 Uiso 0.5 1 calc R . P
H49B H 0.688363 0.542256 0.010239 0.172 Uiso 0.5 1 calc R . P
C47 C 0.5332(12) 0.6508(10) 0.0680(5) 0.143(3) Uani 0.5 1 d D U P
H47A H 0.584678 0.719759 0.057691 0.172 Uiso 0.5 1 calc R . P
H47B H 0.457967 0.657387 0.071153 0.172 Uiso 0.5 1 calc R . P

loop_
_atom_site_aniso_label
_atom_site_aniso_U_11
_atom_site_aniso_U_22
_atom_site_aniso_U_33
_atom_site_aniso_U_23
_atom_site_aniso_U_13
_atom_site_aniso_U_12
F26 0.0382(16) 0.0575(19) 0.0291(15) -0.0015(13) 0.0077(12) 0.0118(14)
F20 0.0394(17) 0.0508(19) 0.0413(17) -0.0023(13) 0.0075(13) 0.0145(14)
F25 0.0493(18) 0.0490(18) 0.0374(16) 0.0044(13) 0.0095(13) 0.0182(15)
F30 0.0462(18) 0.0477(18) 0.0304(15) -0.0034(12) 0.0071(12) 0.0102(14)
F16 0.0307(16) 0.066(2) 0.0420(17) -0.0051(15) 0.0066(13) 0.0050(15)
F27 0.0343(16) 0.071(2) 0.0384(16) 0.0118(15) 0.0145(13) 0.0129(15)
F1 0.060(2) 0.057(2) 0.0401(18) -0.0015(15) 0.0183(15) 0.0105(17)
F21 0.0460(19) 0.073(2) 0.0339(16) -0.0102(15) 0.0009(13) 0.0059(17)
F6 0.065(2) 0.053(2) 0.0396(17) 0.0024(14) 0.0042(15) 0.0107(17)
F5 0.070(2) 0.080(3) 0.0273(16) -0.0008(15) 0.0089(15) 0.024(2)
F15 0.071(2) 0.050(2) 0.050(2) 0.0024(16) 0.0183(17) 0.0119(17)
F24 0.065(2) 0.077(3) 0.063(2) 0.0327(19) 0.0227(18) 0.032(2)
F29 0.056(2) 0.070(2) 0.046(2) -0.0128(17) -0.0013(16) -0.0091(18)
F19 0.070(2) 0.057(2) 0.068(2) -0.0120(17) 0.0109(18) 0.0252(19)
F4 0.092(3) 0.078(3) 0.0337(17) -0.0035(16) 0.0180(17) 0.035(2)
F22 0.045(2) 0.132(4) 0.0295(17) 0.0124(19) -0.0006(14) 0.009(2)
F28 0.0372(19) 0.092(3) 0.055(2) 0.0022(19) 0.0025(15) -0.0062(18)
F10 0.079(3) 0.102(3) 0.049(2) 0.027(2) 0.0150(18) 0.051(2)
F11 0.096(3) 0.080(3) 0.043(2) 0.0302(19) 0.0265(19) 0.042(2)
F23 0.052(2) 0.126(4) 0.056(2) 0.052(2) 0.0142(17) 0.034(2)
F17 0.052(2) 0.062(2) 0.070(2) -0.0158(18) 0.0020(18) -0.0079(18)
F2 0.055(2) 0.104(3) 0.068(3) -0.014(2) 0.0221(19) 0.014(2)
N2 0.031(2) 0.040(2) 0.0249(19) 0.0031(16) 0.0056(16) 0.0101(18)
F18 0.087(3) 0.051(2) 0.087(3) -0.026(2) 0.006(2) 0.006(2)
F7 0.079(3) 0.082(3) 0.073(3) -0.027(2) 0.003(2) -0.003(2)
F3 0.079(3) 0.120(4) 0.058(2) -0.007(2) 0.025(2) 0.043(3)
N1 0.044(2) 0.039(2) 0.0235(19) 0.0028(16) 0.0090(17) 0.0099(19)
F14 0.121(4) 0.056(3) 0.089(3) -0.006(2) 0.036(3) 0.009(3)
F12 0.149(4) 0.091(3) 0.074(3) 0.052(3) 0.055(3) 0.067(3)
O1 0.077(3) 0.077(3) 0.062(3) 0.012(2) 0.024(2) 0.046(3)
F8 0.060(3) 0.176(5) 0.055(2) -0.029(3) -0.006(2) 0.020(3)
F9 0.075(3) 0.171(5) 0.046(2) 0.015(3) 0.0033(19) 0.063(3)
O6 0.068(2) 0.101(3) 0.103(3) 0.034(2) 0.0064(19) 0.0297(19)
F13 0.192(6) 0.050(3) 0.124(4) 0.033(3) 0.069(4) 0.040(3)
C1 0.036(3) 0.040(3) 0.027(2) -0.002(2) 0.008(2) 0.005(2)
C36 0.036(3) 0.045(3) 0.034(3) -0.002(2) 0.009(2) 0.007(2)
C40 0.048(3) 0.048(3) 0.025(2) 0.004(2) 0.008(2) 0.018(3)
C3 0.033(3) 0.045(3) 0.030(2) 0.004(2) 0.009(2) 0.011(2)
C28 0.027(2) 0.057(4) 0.029(2) 0.004(2) 0.0103(19) 0.008(2)
C26 0.036(3) 0.047(3) 0.024(2) 0.006(2) 0.0037(19) 0.012(2)
C27 0.036(3) 0.043(3) 0.025(2) 0.005(2) 0.0007(19) 0.013(2)
C35 0.035(3) 0.049(3) 0.022(2) -0.005(2) 0.0032(19) 0.006(2)
C34 0.037(3) 0.056(4) 0.031(3) -0.002(2) 0.009(2) 0.010(3)
C2 0.041(3) 0.041(3) 0.030(2) 0.003(2) 0.012(2) 0.015(2)
C45 0.046(3) 0.054(3) 0.029(3) 0.000(2) 0.007(2) 0.024(3)
C22 0.042(3) 0.043(3) 0.035(3) 0.002(2) 0.008(2) 0.012(2)
O5 0.078(4) 0.104(4) 0.074(3) 0.000(3) -0.004(3) 0.041(3)
C30 0.038(3) 0.062(4) 0.051(3) 0.025(3) 0.024(3) 0.018(3)
C25 0.031(3) 0.061(4) 0.036(3) 0.012(3) 0.012(2) 0.014(3)
C33 0.025(3) 0.073(4) 0.032(3) 0.008(3) 0.007(2) 0.003(3)
C23 0.043(3) 0.047(3) 0.037(3) -0.001(2) -0.005(2) 0.005(3)
C9 0.052(4) 0.057(4) 0.031(3) 0.007(2) 0.014(2) 0.014(3)
C29 0.034(3) 0.056(4) 0.029(3) 0.011(2) 0.009(2) 0.012(2)
C41 0.061(4) 0.058(4) 0.030(3) -0.003(2) 0.006(2) 0.027(3)
C5 0.051(3) 0.055(4) 0.028(3) 0.008(2) 0.003(2) 0.016(3)
C37 0.056(4) 0.057(4) 0.047(3) -0.012(3) 0.014(3) 0.018(3)
C24 0.032(3) 0.060(4) 0.040(3) 0.011(3) 0.000(2) -0.001(3)
C39 0.041(3) 0.050(4) 0.042(3) -0.013(3) 0.005(2) -0.004(3)
C4 0.065(4) 0.047(3) 0.028(3) 0.012(2) 0.018(2) 0.019(3)
C21 0.057(4) 0.069(4) 0.022(2) 0.012(2) 0.010(2) 0.027(3)
C20 0.054(4) 0.069(4) 0.026(3) 0.000(3) 0.007(2) 0.011(3)
C38 0.066(4) 0.048(4) 0.055(4) -0.015(3) 0.008(3) 0.006(3)
C32 0.034(3) 0.089(5) 0.031(3) 0.019(3) 0.008(2) 0.009(3)
C10 0.069(4) 0.060(4) 0.042(3) 0.016(3) 0.021(3) 0.029(3)
C8 0.057(4) 0.062(4) 0.047(3) 0.002(3) 0.020(3) 0.016(3)
C31 0.028(3) 0.104(6) 0.042(3) 0.037(4) 0.011(2) 0.015(3)
C16 0.068(4) 0.078(5) 0.030(3) 0.007(3) 0.008(3) 0.030(4)
C43 0.069(4) 0.079(5) 0.039(3) -0.004(3) 0.002(3) 0.045(4)
C44 0.060(4) 0.077(5) 0.032(3) -0.006(3) 0.000(3) 0.035(3)
C6 0.083(5) 0.055(4) 0.026(3) 0.003(2) 0.020(3) 0.026(3)
C17 0.061(4) 0.110(7) 0.031(3) 0.005(3) 0.004(3) 0.040(4)
C19 0.072(5) 0.082(5) 0.035(3) -0.011(3) 0.002(3) 0.015(4)
C18 0.052(4) 0.130(8) 0.026(3) -0.019(4) -0.005(3) 0.018(5)
C15 0.080(5) 0.045(4) 0.057(4) 0.007(3) 0.030(3) 0.023(3)
C42 0.088(5) 0.054(4) 0.043(3) -0.005(3) 0.004(3) 0.039(4)
C11 0.087(5) 0.061(4) 0.044(3) 0.014(3) 0.034(3) 0.033(4)
O7 0.181(8) 0.106(5) 0.101(5) 0.020(4) 0.032(5) 0.064(5)
O4 0.174(5) 0.132(4) 0.134(4) 0.055(3) 0.030(3) 0.070(3)
C7 0.063(4) 0.068(4) 0.044(3) 0.003(3) 0.024(3) 0.024(3)
C12 0.099(6) 0.070(5) 0.059(4) 0.037(4) 0.044(4) 0.038(4)
B1 0.031(3) 0.048(3) 0.022(2) 0.003(2) 0.009(2) 0.009(2)
C14 0.083(5) 0.067(5) 0.058(4) 0.006(4) 0.036(4) 0.013(4)
B2 0.057(4) 0.049(4) 0.024(3) 0.011(2) 0.015(3) 0.018(3)
C13 0.123(7) 0.056(4) 0.081(6) 0.012(4) 0.049(5) 0.039(5)
C46 0.093(6) 0.109(7) 0.050(4) 0.011(4) 0.010(4) 0.058(5)
O2 0.265(8) 0.090(4) 0.100(5) 0.006(4) -0.046(5) 0.009(5)
C59 0.079(5) 0.086(6) 0.078(5) -0.021(4) -0.010(4) 0.040(4)
C63 0.070(2) 0.102(3) 0.104(3) 0.034(2) 0.0049(19) 0.029(2)
C64 0.069(2) 0.102(3) 0.104(3) 0.034(2) 0.0056(19) 0.029(2)
C60 0.099(7) 0.130(8) 0.068(5) -0.041(5) -0.002(4) 0.053(6)
C66 0.071(2) 0.102(3) 0.105(3) 0.034(2) 0.005(2) 0.028(2)
C61 0.117(7) 0.127(8) 0.053(4) -0.022(5) -0.009(5) 0.070(6)
C62 0.080(6) 0.145(9) 0.079(6) -0.010(6) -0.003(5) 0.054(6)
C70 0.130(9) 0.107(8) 0.070(6) 0.008(5) -0.003(5) 0.027(7)
C58 0.198(8) 0.093(5) 0.105(5) 0.004(5) -0.038(6) 0.048(6)
C69 0.197(13) 0.108(8) 0.064(6) 0.011(5) 0.007(7) 0.044(8)
C67 0.217(14) 0.105(8) 0.075(6) 0.024(6) 0.039(7) 0.067(9)
C68 0.122(8) 0.107(8) 0.091(7) 0.015(6) 0.016(6) 0.020(6)
C52 0.174(5) 0.133(4) 0.135(4) 0.053(3) 0.030(3) 0.069(4)
C57 0.231(9) 0.116(6) 0.084(5) -0.009(5) -0.015(6) 0.040(7)
C56 0.274(10) 0.117(6) 0.096(6) 0.001(5) -0.041(6) 0.034(7)
C53 0.174(5) 0.133(4) 0.134(4) 0.053(3) 0.030(3) 0.070(4)
C51 0.174(5) 0.133(4) 0.134(4) 0.054(3) 0.030(3) 0.070(4)
C54 0.174(5) 0.133(4) 0.134(4) 0.054(3) 0.029(3) 0.069(3)
C65 0.071(2) 0.103(3) 0.106(3) 0.033(2) 0.004(2) 0.028(2)
C55 0.282(10) 0.110(6) 0.116(6) 0.004(5) -0.059(7) 0.026(7)
Na1 0.128(4) 0.148(4) 0.179(5) 0.042(4) 0.015(3) 0.051(3)
O3 0.192(7) 0.181(7) 0.099(5) 0.040(5) 0.058(5) 0.113(6)
C50 0.193(7) 0.181(7) 0.100(5) 0.040(5) 0.058(5) 0.113(6)
C48 0.193(7) 0.181(7) 0.100(5) 0.040(5) 0.058(5) 0.113(6)
C49 0.193(7) 0.181(7) 0.100(5) 0.040(5) 0.058(5) 0.113(6)
C47 0.193(7) 0.181(7) 0.100(5) 0.040(5) 0.058(5) 0.113(6)

loop_
_atom_type_symbol
_atom_type_description
_atom_type_scat_dispersion_real
_atom_type_scat_dispersion_imag
_atom_type_scat_source
C C 0.0033 0.0016 'International Tables Vol C Tables 4.2.6.8 and 6.1.1.4'
H H 0.0000 0.0000 'International Tables Vol C Tables 4.2.6.8 and 6.1.1.4'
B B 0.0013 0.0007 'International Tables Vol C Tables 4.2.6.8 and 6.1.1.4'
F F 0.0171 0.0103 'International Tables Vol C Tables 4.2.6.8 and 6.1.1.4'
N N 0.0061 0.0033 'International Tables Vol C Tables 4.2.6.8 and 6.1.1.4'
Na Na 0.0362 0.0249 'International Tables Vol C Tables 4.2.6.8 and 6.1.1.4'
O O 0.0106 0.0060 'International Tables Vol C Tables 4.2.6.8 and 6.1.1.4'

loop_
_geom_angle_atom_site_label_1
_geom_angle_atom_site_label_2
_geom_angle_atom_site_label_3
_geom_angle
_geom_angle_site_symmetry_1
_geom_angle_site_symmetry_3
C1 N2 C3 106.8(4) . .
C1 N2 B1 126.4(4) . .
C3 N2 B1 126.6(4) . .
C1 N1 C2 107.0(4) . .
C1 N1 B2 126.7(5) . .
C2 N1 B2 126.2(4) . .
C46 O1 H1 108.2(16) . .
C46 O1 Na1 125.9(5) . .
Na1 O1 H1 125.0(16) . .
C64 O6 C63 106.5(6) . .
N2 C1 C40 124.3(4) . .
N1 C1 N2 109.6(5) . .
N1 C1 C40 126.1(4) . .
F20 C36 C35 121.3(5) . .
F20 C36 C37 114.5(5) . .
C35 C36 C37 124.0(5) . .
C45 C40 C1 121.9(5) . .
C45 C40 C41 118.0(5) . .
C41 C40 C1 120.1(5) . .
N2 C3 H3 126.0 . .
C2 C3 N2 108.1(4) . .
C2 C3 H3 126.0 . .
C33 C28 B1 125.8(5) . .
C29 C28 C33 113.4(5) . .
C29 C28 B1 120.0(5) . .
F26 C26 C27 119.2(4) . .
F26 C26 C25 116.5(4) . .
C25 C26 C27 124.3(5) . .
C26 C27 C22 113.2(5) . .
C26 C27 B1 119.9(4) . .
C22 C27 B1 126.7(4) . .
C36 C35 C34 113.5(5) . .
C36 C35 B1 128.6(4) . .
C34 C35 B1 117.7(5) . .
F16 C34 C35 119.3(5) . .
F16 C34 C39 115.9(5) . .
C39 C34 C35 124.8(5) . .
N1 C2 H2 125.8 . .
C3 C2 N1 108.5(4) . .
C3 C2 H2 125.8 . .
C40 C45 H45 119.2 . .
C44 C45 C40 121.6(6) . .
C44 C45 H45 119.2 . .
F30 C22 C27 121.0(5) . .
F30 C22 C23 115.6(5) . .
C23 C22 C27 123.3(5) . .
C59 O5 C62 108.7(6) . .
C59 O5 Na1 120.0(5) . .
C62 O5 Na1 127.7(5) . .
F24 C30 C29 121.1(6) . .
F24 C30 C31 121.4(6) . .
C29 C30 C31 117.5(6) . .
F27 C25 C26 119.9(5) . .
F27 C25 C24 120.3(5) . .
C24 C25 C26 119.8(5) . .
F21 C33 C28 121.8(5) . .
F21 C33 C32 115.4(5) . .
C32 C33 C28 122.8(7) . .
F29 C23 C22 119.1(5) . .
F29 C23 C24 120.9(5) . .
C24 C23 C22 120.1(5) . .
F1 C9 C4 119.8(5) . .
F1 C9 C8 115.6(5) . .
C8 C9 C4 124.6(5) . .
F25 C29 C28 119.3(4) . .
F25 C29 C30 115.3(6) . .
C30 C29 C28 125.4(5) . .
C40 C41 H41 119.9 . .
C40 C41 C42 120.2(6) . .
C42 C41 H41 119.9 . .
F5 C5 C4 121.8(5) . .
F5 C5 C6 114.7(5) . .
C4 C5 C6 123.5(6) . .
F19 C37 C36 120.4(5) . .
F19 C37 C38 119.8(6) . .
C38 C37 C36 119.8(6) . .
F28 C24 C25 120.8(5) . .
F28 C24 C23 120.1(5) . .
C25 C24 C23 119.1(5) . .
F17 C39 C34 121.2(6) . .
F17 C39 C38 119.4(5) . .
C34 C39 C38 119.4(5) . .
C9 C4 B2 119.5(5) . .
C5 C4 C9 113.5(5) . .
C5 C4 B2 126.4(5) . .
C20 C21 C16 113.2(6) . .
C20 C21 B2 118.1(5) . .
C16 C21 B2 128.4(6) . .
F6 C20 C21 119.5(5) . .
F6 C20 C19 116.1(6) . .
C19 C20 C21 124.5(6) . .
F18 C38 C37 120.0(6) . .
F18 C38 C39 121.4(6) . .
C37 C38 C39 118.5(6) . .
F22 C32 C33 120.2(7) . .
C31 C32 F22 119.1(6) . .
C31 C32 C33 120.7(6) . .
C15 C10 C11 113.5(6) . .
C15 C10 B2 127.1(5) . .
C11 C10 B2 119.3(6) . .
F2 C8 C9 120.6(5) . .
F2 C8 C7 120.6(6) . .
C9 C8 C7 118.8(6) . .
F23 C31 C30 118.7(7) . .
C32 C31 F23 121.1(6) . .
C32 C31 C30 120.2(6) . .
F10 C16 C21 120.7(6) . .
F10 C16 C17 115.5(6) . .
C17 C16 C21 123.7(7) . .
C44 C43 C46 119.1(7) . .
C42 C43 C44 118.5(6) . .
C42 C43 C46 122.4(7) . .
C45 C44 C43 120.8(6) . .
C45 C44 H44 119.6 . .
C43 C44 H44 119.6 . .
F4 C6 C5 119.8(6) . .
F4 C6 C7 119.8(5) . .
C7 C6 C5 120.4(5) . .
F9 C17 C16 119.4(8) . .
C18 C17 F9 121.1(7) . .
C18 C17 C16 119.4(7) . .
F7 C19 C20 121.2(7) . .
F7 C19 C18 120.6(7) . .
C18 C19 C20 118.2(8) . .
C17 C18 F8 120.1(8) . .
C17 C18 C19 121.0(7) . .
C19 C18 F8 119.0(9) . .
F15 C15 C10 121.9(6) . .
F15 C15 C14 114.3(6) . .
C10 C15 C14 123.8(7) . .
C41 C42 H42 119.5 . .
C43 C42 C41 120.9(6) . .
C43 C42 H42 119.5 . .
F11 C11 C10 118.4(6) . .
F11 C11 C12 116.2(6) . .
C12 C11 C10 125.4(7) . .
C67 O7 C70 109.4(9) . .
C51 O4 C54 104.2(10) . .
C51 O4 Na1 114.2(8) . .
C54 O4 Na1 141.3(7) . .
F3 C7 C8 120.0(6) . .
F3 C7 C6 120.8(6) . .
C6 C7 C8 119.2(6) . .
F12 C12 C11 120.8(7) . .
F12 C12 C13 121.3(7) . .
C13 C12 C11 117.9(7) . .
N2 B1 C28 111.0(4) . .
N2 B1 C27 111.5(4) . .
N2 B1 C35 103.5(4) . .
C27 B1 C28 103.1(4) . .
C35 B1 C28 112.2(4) . .
C35 B1 C27 115.8(4) . .
F14 C14 C15 120.5(7) . .
F14 C14 C13 121.5(7) . .
C13 C14 C15 118.0(7) . .
N1 B2 C4 110.9(5) . .
N1 B2 C21 102.9(4) . .
N1 B2 C10 110.7(4) . .
C21 B2 C4 112.5(5) . .
C21 B2 C10 115.9(5) . .
C10 B2 C4 104.2(4) . .
F13 C13 C12 119.0(8) . .
F13 C13 C14 119.7(8) . .
C14 C13 C12 121.2(7) . .
O1 C46 C43 111.9(6) . .
O1 C46 H46A 109.2 . .
O1 C46 H46B 109.2 . .
C43 C46 H46A 109.2 . .
C43 C46 H46B 109.2 . .
H46A C46 H46B 107.9 . .
C58 O2 Na1 128.4(7) . .
C55 O2 C58 95.2(11) . .
C55 O2 Na1 135.3(8) . .
O5 C59 H59A 110.1 . .
O5 C59 H59B 110.1 . .
O5 C59 C60 108.0(6) . .
H59A C59 H59B 108.4 . .
C60 C59 H59A 110.1 . .
C60 C59 H59B 110.1 . .
O6 C63 H63A 110.3 . .
O6 C63 H63B 110.3 . .
H63A C63 H63B 108.6 . .
C65 C63 O6 106.9(7) . .
C65 C63 H63A 110.3 . .
C65 C63 H63B 110.3 . .
O6 C64 H64A 110.9 . .
O6 C64 H64B 110.9 . .
H64A C64 H64B 108.9 . .
C66 C64 O6 104.2(8) . .
C66 C64 H64A 110.9 . .
C66 C64 H64B 110.9 . .
C59 C60 H60A 111.2 . .
C59 C60 H60B 111.2 . .
C59 C60 C61 102.9(7) . .
H60A C60 H60B 109.1 . .
C61 C60 H60A 111.2 . .
C61 C60 H60B 111.2 . .
C64 C66 H66A 111.6 . .
C64 C66 H66B 111.6 . .
C64 C66 C65 100.8(8) . .
H66A C66 H66B 109.4 . .
C65 C66 H66A 111.6 . .
C65 C66 H66B 111.6 . .
C60 C61 H61A 111.3 . .
C60 C61 H61B 111.3 . .
H61A C61 H61B 109.2 . .
C62 C61 C60 102.2(8) . .
C62 C61 H61A 111.3 . .
C62 C61 H61B 111.3 . .
O5 C62 C61 103.1(7) . .
O5 C62 H62A 111.1 . .
O5 C62 H62B 111.1 . .
C61 C62 H62A 111.1 . .
C61 C62 H62B 111.1 . .
H62A C62 H62B 109.1 . .
O7 C70 H70A 110.4 . .
O7 C70 H70B 110.4 . .
O7 C70 C69 106.5(8) . .
H70A C70 H70B 108.6 . .
C69 C70 H70A 110.4 . .
C69 C70 H70B 110.4 . .
O2 C58 H58A 110.2 . .
O2 C58 H58B 110.2 . .
O2 C58 C57 107.4(10) . .
H58A C58 H58B 108.5 . .
C57 C58 H58A 110.2 . .
C57 C58 H58B 110.2 . .
C70 C69 H69A 111.3 . .
C70 C69 H69B 111.3 . .
C70 C69 C68 102.6(10) . .
H69A C69 H69B 109.2 . .
C68 C69 H69A 111.3 . .
C68 C69 H69B 111.3 . .
O7 C67 H67A 110.4 . .
O7 C67 H67B 110.4 . .
O7 C67 C68 106.8(8) . .
H67A C67 H67B 108.6 . .
C68 C67 H67A 110.4 . .
C68 C67 H67B 110.4 . .
C69 C68 C67 101.5(8) . .
C69 C68 H68A 111.5 . .
C69 C68 H68B 111.5 . .
C67 C68 H68A 111.5 . .
C67 C68 H68B 111.5 . .
H68A C68 H68B 109.3 . .
H52A C52 H52B 108.2 . .
C53 C52 H52A 109.7 . .
C53 C52 H52B 109.7 . .
C51 C52 H52A 109.7 . .
C51 C52 H52B 109.7 . .
C51 C52 C53 109.9(11) . .
C58 C57 H57A 112.1 . .
C58 C57 H57B 112.1 . .
C58 C57 C56 98.5(10) . .
H57A C57 H57B 109.7 . .
C56 C57 H57A 112.1 . .
C56 C57 H57B 112.1 . .
C57 C56 H56A 110.6 . .
C57 C56 H56B 110.6 . .
H56A C56 H56B 108.7 . .
C55 C56 C57 105.7(11) . .
C55 C56 H56A 110.6 . .
C55 C56 H56B 110.6 . .
C52 C53 H53A 110.3 . .
C52 C53 H53B 110.3 . .
H53A C53 H53B 108.6 . .
C54 C53 C52 106.9(12) . .
C54 C53 H53A 110.3 . .
C54 C53 H53B 110.3 . .
O4 C51 H51A 109.8 . .
O4 C51 H51B 109.8 . .
C52 C51 O4 109.4(10) . .
C52 C51 H51A 109.8 . .
C52 C51 H51B 109.8 . .
H51A C51 H51B 108.2 . .
O4 C54 H54A 110.0 . .
O4 C54 H54B 110.0 . .
C53 C54 O4 108.7(10) . .
C53 C54 H54A 110.0 . .
C53 C54 H54B 110.0 . .
H54A C54 H54B 108.3 . .
C63 C65 C66 105.5(7) . .
C63 C65 H65A 110.6 . .
C63 C65 H65B 110.6 . .
C66 C65 H65A 110.6 . .
C66 C65 H65B 110.6 . .
H65A C65 H65B 108.8 . .
O2 C55 H55A 110.0 . .
O2 C55 H55B 110.0 . .
C56 C55 O2 108.6(13) . .
C56 C55 H55A 110.0 . .
C56 C55 H55B 110.0 . .
H55A C55 H55B 108.3 . .
O1 Na1 O5 87.8(3) . .
O1 Na1 O3 89.6(4) . .
O5 Na1 O3 174.8(4) . .
O4 Na1 O1 111.7(3) . .
O4 Na1 O5 102.7(4) . .
O4 Na1 O2 147.4(4) . .
O4 Na1 O3 82.4(4) . .
O2 Na1 O1 95.5(3) . .
O2 Na1 O5 95.7(4) . .
O2 Na1 O3 80.1(5) . .
C50 O3 Na1 133.2(7) . .
C50 O3 C47 97.21(19) . .
C47 O3 Na1 123.2(7) . .
O3 C50 H50A 110.4 . .
O3 C50 H50B 110.4 . .
O3 C50 C49 106.44(10) . .
H50A C50 H50B 108.6 . .
C49 C50 H50A 110.4 . .
C49 C50 H50B 110.4 . .
C48 C48 H48A 36.3 2_665 .
C48 C48 H48B 97.8 2_665 .
H48A C48 H48B 109.3 . .
C49 C48 C48 85.4(11) . 2_665
C49 C48 H48A 111.5 . .
C49 C48 H48B 111.5 . .
C49 C48 C47 101.58(9) . .
C47 C48 C48 144.3(12) . 2_665
C47 C48 H48A 111.5 . .
C47 C48 H48B 111.5 . .
C50 C49 C48 101.63(9) . .
C50 C49 H49A 111.4 . .
C50 C49 H49B 111.4 . .
C48 C49 H49A 111.4 . .
C48 C49 H49B 111.4 . .
H49A C49 H49B 109.3 . .
O3 C47 C48 106.34(10) . .
O3 C47 H47A 110.5 . .
O3 C47 H47B 110.5 . .
C48 C47 H47A 110.5 . .
C48 C47 H47B 110.5 . .
H47A C47 H47B 108.7 . .

loop_
_geom_bond_atom_site_label_1
_geom_bond_atom_site_label_2
_geom_bond_distance
_geom_bond_site_symmetry_2
F26 C26 1.342(6) .
F20 C36 1.356(6) .
F25 C29 1.362(6) .
F30 C22 1.342(6) .
F16 C34 1.345(6) .
F27 C25 1.348(6) .
F1 C9 1.354(6) .
F21 C33 1.331(7) .
F6 C20 1.340(7) .
F5 C5 1.341(7) .
F15 C15 1.333(8) .
F24 C30 1.321(7) .
F29 C23 1.339(6) .
F19 C37 1.339(7) .
F4 C6 1.348(7) .
F22 C32 1.347(7) .
F28 C24 1.342(6) .
F10 C16 1.346(8) .
F11 C11 1.358(8) .
F23 C31 1.354(7) .
F17 C39 1.347(6) .
F2 C8 1.324(8) .
N2 C1 1.350(6) .
N2 C3 1.374(6) .
N2 B1 1.593(6) .
F18 C38 1.340(7) .
F7 C19 1.333(9) .
F3 C7 1.337(7) .
N1 C1 1.343(6) .
N1 C2 1.368(7) .
N1 B2 1.593(7) .
F14 C14 1.320(9) .
F12 C12 1.334(8) .
O1 H1 0.872(9) .
O1 C46 1.421(9) .
O1 Na1 2.220(7) .
F8 C18 1.375(8) .
F9 C17 1.348(8) .
O6 C63 1.442(10) .
O6 C64 1.439(10) .
F13 C13 1.348(9) .
C1 C40 1.481(8) .
C36 C35 1.368(8) .
C36 C37 1.386(8) .
C40 C45 1.379(8) .
C40 C41 1.387(8) .
C3 H3 0.9500 .
C3 C2 1.339(7) .
C28 C33 1.396(7) .
C28 C29 1.381(8) .
C28 B1 1.656(8) .
C26 C27 1.386(7) .
C26 C25 1.377(7) .
C27 C22 1.394(7) .
C27 B1 1.649(8) .
C35 C34 1.391(7) .
C35 B1 1.639(8) .
C34 C39 1.364(8) .
C2 H2 0.9500 .
C45 H45 0.9500 .
C45 C44 1.368(8) .
C22 C23 1.381(8) .
O5 C59 1.420(10) .
O5 C62 1.439(10) .
O5 Na1 2.254(8) .
C30 C29 1.376(8) .
C30 C31 1.386(9) .
C25 C24 1.356(8) .
C33 C32 1.378(9) .
C23 C24 1.366(8) .
C9 C4 1.393(8) .
C9 C8 1.373(8) .
C41 H41 0.9500 .
C41 C42 1.396(9) .
C5 C4 1.370(8) .
C5 C6 1.384(8) .
C37 C38 1.373(9) .
C39 C38 1.374(10) .
C4 B2 1.665(8) .
C21 C20 1.383(9) .
C21 C16 1.390(9) .
C21 B2 1.650(9) .
C20 C19 1.380(9) .
C32 C31 1.336(10) .
C10 C15 1.376(9) .
C10 C11 1.376(9) .
C10 B2 1.655(9) .
C8 C7 1.373(9) .
C16 C17 1.377(10) .
C43 C44 1.382(10) .
C43 C42 1.372(10) .
C43 C46 1.501(10) .
C44 H44 0.9500 .
C6 C7 1.350(9) .
C17 C18 1.339(12) .
C19 C18 1.360(12) .
C15 C14 1.420(10) .
C42 H42 0.9500 .
C11 C12 1.376(10) .
O7 C70 1.434(12) .
O7 C67 1.403(12) .
O4 C51 1.450(13) .
O4 C54 1.509(15) .
O4 Na1 2.028(11) .
C12 C13 1.374(12) .
C14 C13 1.348(11) .
C46 H46A 0.9900 .
C46 H46B 0.9900 .
O2 C58 1.442(14) .
O2 C55 1.415(17) .
O2 Na1 2.052(12) .
C59 H59A 0.9900 .
C59 H59B 0.9900 .
C59 C60 1.514(12) .
C63 H63A 0.9900 .
C63 H63B 0.9900 .
C63 C65 1.393(12) .
C64 H64A 0.9900 .
C64 H64B 0.9900 .
C64 C66 1.406(13) .
C60 H60A 0.9900 .
C60 H60B 0.9900 .
C60 C61 1.533(12) .
C66 H66A 0.9900 .
C66 H66B 0.9900 .
C66 C65 1.585(12) .
C61 H61A 0.9900 .
C61 H61B 0.9900 .
C61 C62 1.516(14) .
C62 H62A 0.9900 .
C62 H62B 0.9900 .
C70 H70A 0.9900 .
C70 H70B 0.9900 .
C70 C69 1.491(15) .
C58 H58A 0.9900 .
C58 H58B 0.9900 .
C58 C57 1.496(15) .
C69 H69A 0.9900 .
C69 H69B 0.9900 .
C69 C68 1.504(14) .
C67 H67A 0.9900 .
C67 H67B 0.9900 .
C67 C68 1.529(15) .
C68 H68A 0.9900 .
C68 H68B 0.9900 .
C52 H52A 0.9900 .
C52 H52B 0.9900 .
C52 C53 1.434(15) .
C52 C51 1.407(16) .
C57 H57A 0.9900 .
C57 H57B 0.9900 .
C57 C56 1.506(17) .
C56 H56A 0.9900 .
C56 H56B 0.9900 .
C56 C55 1.385(16) .
C53 H53A 0.9900 .
C53 H53B 0.9900 .
C53 C54 1.432(16) .
C51 H51A 0.9900 .
C51 H51B 0.9900 .
C54 H54A 0.9900 .
C54 H54B 0.9900 .
C65 H65A 0.9900 .
C65 H65B 0.9900 .
C55 H55A 0.9900 .
C55 H55B 0.9900 .
Na1 O3 2.444(10) .
O3 C50 1.4294(10) .
O3 C47 1.4298(10) .
C50 H50A 0.9900 .
C50 H50B 0.9900 .
C50 C49 1.5293(10) .
C48 C48 1.87(3) 2_665
C48 H48A 0.9900 .
C48 H48B 0.9900 .
C48 C49 1.5293(10) .
C48 C47 1.5298(10) .
C49 H49A 0.9900 .
C49 H49B 0.9900 .
C47 H47A 0.9900 .
C47 H47B 0.9900 .
